data_2240677
loop_
_publ_author_name
'Shu, Caiyun'
'Moxey, Graeme J.'
'Barlow, Adam'
'Morshedi, Mahbod'

_publ_section_title
;
 Crystal structure of
 ({4-[(4-bromophenyl)ethynyl]-3,5-diethylphenyl}ethynyl)triisopropylsilane
;
_journal_coeditor_code HG5438
_journal_issue 5
_journal_name_full 'Acta Crystallographica Section E'
_journal_page_first o321
_journal_page_last o322
_journal_paper_doi 10.1107/S2056989015007252
_journal_volume 71
_journal_year 2015
_chemical_formula_iupac 'C29 H37 Br Si'
_chemical_formula_moiety 'C29 H37 Br Si'
_chemical_formula_sum 'C29 H37 Br Si'
_chemical_formula_weight 493.58
_chemical_name_systematic ({4-[(4-Bromophenyl)ethynyl]-3,5-diethylphenyl}ethynyl)triisopropylsilane
_space_group_crystal_system monoclinic
_space_group_IT_number 14
_space_group_name_Hall '-P 2yn'
_space_group_name_H-M_alt 'P 1 21/n 1'
_symmetry_space_group_name_Hall '-P 2yn'
_symmetry_space_group_name_H-M 'P 1 21/n 1'
_atom_sites_solution_hydrogens geom
_atom_sites_solution_primary direct
_audit_creation_method
;
Olex2 1.2
(compiled 2013.12.10 svn.r2850 for OlexSys, GUI svn.r4736)
;
_cell_angle_alpha 90
_cell_angle_beta 108.2791(16)
_cell_angle_gamma 90
_cell_formula_units_Z 4
_cell_length_a 14.9043(2)
_cell_length_b 8.50185(11)
_cell_length_c 22.6111(3)
_cell_measurement_reflns_used 7858
_cell_measurement_temperature 150.00(10)
_cell_measurement_theta_max 72.1110
_cell_measurement_theta_min 3.1350
_cell_volume 2720.57(7)
_computing_cell_refinement
;
CrysAlis PRO (Agilent, 2014)
;
_computing_data_collection
;
CrysAlis PRO (Agilent, 2014)
;
_computing_data_reduction
;
CrysAlis PRO (Agilent, 2014)
;
_computing_molecular_graphics
;
OLEX2 (Dolomanov <i>et al.</i>,  2009)
;
_computing_publication_material
;
OLEX2 (Dolomanov <i>et al.</i>,  2009)
;
_computing_structure_refinement
;
SHELXL2013 (Sheldrick, 2015)
;
_computing_structure_solution
;
SHELXS97 (Sheldrick, 2008)
;
_diffrn_ambient_temperature 150.00(10)
_diffrn_detector_area_resol_mean 8.1297
_diffrn_measured_fraction_theta_full 0.998
_diffrn_measured_fraction_theta_max 0.996
_diffrn_measurement_device 'four-circle diffractometer'
_diffrn_measurement_device_type 'Agilent SuperNova (Dual, Cu at zero, EosS2)'
_diffrn_measurement_method '\w scans'
_diffrn_radiation_monochromator mirror
_diffrn_radiation_type CuK\a
_diffrn_radiation_wavelength 1.54184
_diffrn_reflns_av_R_equivalents 0.0296
_diffrn_reflns_limit_h_max 18
_diffrn_reflns_limit_h_min -17
_diffrn_reflns_limit_k_max 8
_diffrn_reflns_limit_k_min -10
_diffrn_reflns_limit_l_max 27
_diffrn_reflns_limit_l_min -26
_diffrn_reflns_number 17549
_diffrn_reflns_theta_full 67.684
_diffrn_reflns_theta_max 72.285
_diffrn_reflns_theta_min 4.118
_exptl_absorpt_coefficient_mu 2.558
_exptl_absorpt_correction_T_max 0.973
_exptl_absorpt_correction_T_min 0.910
_exptl_absorpt_correction_type analytical
_exptl_absorpt_process_details
;
[CrysAlis PRO (Agilent, 2014), based on expressions derived by Clark &
Reid (1995)]
;
_exptl_crystal_colour colorless
_exptl_crystal_density_diffrn 1.205
_exptl_crystal_description needle
_exptl_crystal_F_000 1040
_exptl_crystal_size_max 0.1863
_exptl_crystal_size_mid 0.0551
_exptl_crystal_size_min 0.0476
_refine_diff_density_max 0.437
_refine_diff_density_min -0.638
_refine_ls_extinction_method none
_refine_ls_goodness_of_fit_ref 1.029
_refine_ls_hydrogen_treatment constr
_refine_ls_matrix_type full
_refine_ls_number_parameters 288
_refine_ls_number_reflns 5355
_refine_ls_number_restraints 0
_refine_ls_restrained_S_all 1.029
_refine_ls_R_factor_all 0.0432
_refine_ls_R_factor_gt 0.0362
_refine_ls_shift/su_max 0.001
_refine_ls_shift/su_mean 0.000
_refine_ls_structure_factor_coef Fsqd
_refine_ls_weighting_details 'w=1/[\s^2^(Fo^2^)+(0.0487P)^2^+0.7988P] where P=(Fo^2^+2Fc^2^)/3'
_refine_ls_weighting_scheme calc
_refine_ls_wR_factor_gt 0.0890
_refine_ls_wR_factor_ref 0.0934
_reflns_number_gt 4677
_reflns_number_total 5355
_reflns_threshold_expression I>2\s(I)
_cod_data_source_file hg5438sup1.cif
_cod_data_source_block I
_cod_original_cell_volume 2720.56(7)
_cod_database_code 2240677
_shelx_space_group_comment
;
The symmetry employed for this shelxl refinement is uniquely defined
by the following loop, which should always be used as a source of
symmetry information in preference to the above space-group names.
They are only intended as comments.
;
_shelxl_version_number .2013

loop_
_space_group_symop_operation_xyz
'x, y, z'
'-x+1/2, y+1/2, -z+1/2'
'-x, -y, -z'
'x-1/2, -y-1/2, z-1/2'

loop_
_atom_site_type_symbol
_atom_site_label
_atom_site_fract_x
_atom_site_fract_y
_atom_site_fract_z
_atom_site_U_iso_or_equiv
_atom_site_adp_type
_atom_site_calc_flag
_atom_site_occupancy
Br Br1 0.59936(2) 1.35829(4) -0.03406(2) 0.06342(11) Uani d 1
C C1 0.60740(12) 1.2473(2) 0.04038(8) 0.0367(4) Uani d 1
C C2 0.61900(13) 1.3304(2) 0.09424(10) 0.0391(4) Uani d 1
H H2 0.6229 1.4396 0.0944 0.047 Uiso calc 1
C C3 0.62480(13) 1.2492(2) 0.14846(8) 0.0353(4) Uani d 1
H H3 0.6346 1.3043 0.1855 0.042 Uiso calc 1
C C4 0.61611(11) 1.0861(2) 0.14807(8) 0.0297(3) Uani d 1
C C5 0.60401(13) 1.0054(2) 0.09239(8) 0.0351(4) Uani d 1
H H5 0.5979 0.8965 0.0914 0.042 Uiso calc 1
C C6 0.60100(13) 1.0858(3) 0.03850(8) 0.0386(4) Uani d 1
H H6 0.5948 1.0316 0.0017 0.046 Uiso calc 1
C C7 0.61969(12) 1.0040(2) 0.20410(8) 0.0346(4) Uani d 1
C C8 0.62174(12) 0.9394(2) 0.25178(8) 0.0340(3) Uani d 1
C C9 0.62603(11) 0.8617(2) 0.30887(7) 0.0285(3) Uani d 1
C C10 0.63335(11) 0.9506(2) 0.36276(8) 0.0303(3) Uani d 1
C C11 0.64252(11) 0.8724(2) 0.41843(7) 0.0296(3) Uani d 1
H H11 0.6479 0.9302 0.4543 0.036 Uiso calc 1
C C12 0.64376(11) 0.7080(2) 0.42108(7) 0.0277(3) Uani d 1
C C13 0.63343(11) 0.62185(19) 0.36677(7) 0.0284(3) Uani d 1
H H13 0.6324 0.5126 0.3683 0.034 Uiso calc 1
C C14 0.62465(11) 0.6958(2) 0.31058(7) 0.0287(3) Uani d 1
C C15 0.63495(14) 1.1285(2) 0.36204(10) 0.0396(4) Uani d 1
H H15A 0.6087 1.1683 0.3933 0.048 Uiso calc 1
H H15B 0.5955 1.1657 0.3217 0.048 Uiso calc 1
C C16 0.73415(18) 1.1921(3) 0.37476(16) 0.0639(7) Uani d 1
H H16A 0.7619 1.1475 0.3456 0.096 Uiso calc 1
H H16B 0.7717 1.1647 0.4164 0.096 Uiso calc 1
H H16C 0.7318 1.3045 0.3704 0.096 Uiso calc 1
C C17 0.61268(14) 0.5983(2) 0.25298(8) 0.0384(4) Uani d 1
H H17A 0.6384 0.4941 0.2652 0.046 Uiso calc 1
H H17B 0.6483 0.6460 0.2284 0.046 Uiso calc 1
C C18 0.51011(17) 0.5835(3) 0.21337(10) 0.0575(6) Uani d 1
H H18A 0.5062 0.5266 0.1760 0.086 Uiso calc 1
H H18B 0.4835 0.6865 0.2028 0.086 Uiso calc 1
H H18C 0.4756 0.5281 0.2363 0.086 Uiso calc 1
C C19 0.65751(12) 0.6270(2) 0.47885(8) 0.0306(3) Uani d 1
C C20 0.67199(12) 0.5571(2) 0.52729(7) 0.0318(3) Uani d 1
C C21 0.68643(12) 0.6214(2) 0.65936(8) 0.0330(3) Uani d 1
H H21 0.7019 0.5752 0.7011 0.040 Uiso calc 1
C C22 0.75465(17) 0.7576(3) 0.66248(10) 0.0482(5) Uani d 1
H H22A 0.8184 0.7191 0.6762 0.072 Uiso calc 1
H H22B 0.7469 0.8353 0.6913 0.072 Uiso calc 1
H H22C 0.7415 0.8040 0.6219 0.072 Uiso calc 1
C C23 0.58501(15) 0.6822(3) 0.64139(11) 0.0497(5) Uani d 1
H H23A 0.5668 0.7226 0.5996 0.075 Uiso calc 1
H H23B 0.5810 0.7645 0.6695 0.075 Uiso calc 1
H H23C 0.5435 0.5978 0.6437 0.075 Uiso calc 1
C C24 0.61059(12) 0.3018(2) 0.59826(8) 0.0328(3) Uani d 1
H H24 0.5494 0.3552 0.5885 0.039 Uiso calc 1
C C25 0.62337(16) 0.2156(3) 0.65974(10) 0.0493(5) Uani d 1
H H25A 0.6800 0.1535 0.6700 0.074 Uiso calc 1
H H25B 0.5700 0.1482 0.6556 0.074 Uiso calc 1
H H25C 0.6281 0.2910 0.6922 0.074 Uiso calc 1
C C26 0.60039(18) 0.1852(3) 0.54504(11) 0.0554(5) Uani d 1
H H26A 0.5933 0.2418 0.5071 0.083 Uiso calc 1
H H26B 0.5458 0.1204 0.5402 0.083 Uiso calc 1
H H26C 0.6557 0.1201 0.5544 0.083 Uiso calc 1
C C27 0.82830(12) 0.3998(2) 0.62548(8) 0.0337(3) Uani d 1
H H27 0.8635 0.4924 0.6193 0.040 Uiso calc 1
C C28 0.87126(14) 0.3534(3) 0.69440(10) 0.0492(5) Uani d 1
H H28A 0.8649 0.4395 0.7203 0.074 Uiso calc 1
H H28B 0.9370 0.3288 0.7029 0.074 Uiso calc 1
H H28C 0.8387 0.2631 0.7030 0.074 Uiso calc 1
C C29 0.84528(15) 0.2720(3) 0.58276(11) 0.0511(5) Uani d 1
H H29A 0.8215 0.1734 0.5923 0.077 Uiso calc 1
H H29B 0.9118 0.2629 0.5890 0.077 Uiso calc 1
H H29C 0.8132 0.2993 0.5402 0.077 Uiso calc 1
Si Si1 0.70023(3) 0.46269(5) 0.60435(2) 0.02571(10) Uani d 1

loop_
_atom_site_aniso_label
_atom_site_aniso_U_11
_atom_site_aniso_U_22
_atom_site_aniso_U_33
_atom_site_aniso_U_12
_atom_site_aniso_U_13
_atom_site_aniso_U_23
Br1 0.05680(15) 0.0898(2) 0.04728(14) 0.00897(12) 0.02157(11) 0.04038(12)
C1 0.0294(8) 0.0511(10) 0.0307(8) 0.0024(7) 0.0110(6) 0.0173(7)
C2 0.0355(9) 0.0348(8) 0.0469(10) -0.0030(7) 0.0126(8) 0.0087(7)
C3 0.0375(9) 0.0374(8) 0.0305(8) -0.0025(7) 0.0101(7) -0.0016(7)
C4 0.0252(7) 0.0369(8) 0.0270(7) 0.0022(6) 0.0081(6) 0.0071(6)
C5 0.0374(9) 0.0331(8) 0.0341(8) 0.0014(7) 0.0103(7) 0.0034(7)
C6 0.0385(9) 0.0505(10) 0.0259(8) 0.0016(8) 0.0089(7) -0.0008(7)
C7 0.0304(8) 0.0430(9) 0.0311(8) 0.0053(7) 0.0108(6) 0.0084(7)
C8 0.0294(8) 0.0423(9) 0.0311(8) 0.0058(6) 0.0106(6) 0.0082(7)
C9 0.0236(7) 0.0379(8) 0.0251(7) 0.0052(6) 0.0091(6) 0.0076(6)
C10 0.0253(7) 0.0344(8) 0.0310(8) 0.0034(6) 0.0084(6) 0.0041(6)
C11 0.0274(7) 0.0367(8) 0.0241(7) 0.0018(6) 0.0071(6) -0.0010(6)
C12 0.0238(7) 0.0367(8) 0.0223(7) 0.0014(6) 0.0068(5) 0.0042(6)
C13 0.0266(7) 0.0317(7) 0.0265(7) 0.0019(6) 0.0078(6) 0.0033(6)
C14 0.0257(7) 0.0376(8) 0.0232(7) 0.0056(6) 0.0080(6) 0.0021(6)
C15 0.0400(9) 0.0349(9) 0.0448(10) 0.0074(7) 0.0147(8) 0.0049(7)
C16 0.0482(12) 0.0308(9) 0.113(2) 0.0018(8) 0.0260(13) 0.0018(11)
C17 0.0439(10) 0.0457(9) 0.0265(8) 0.0110(8) 0.0124(7) -0.0001(7)
C18 0.0504(12) 0.0779(16) 0.0364(10) 0.0063(11) 0.0022(9) -0.0193(10)
C19 0.0286(7) 0.0383(8) 0.0250(8) 0.0004(6) 0.0084(6) 0.0027(6)
C20 0.0317(8) 0.0408(9) 0.0226(7) 0.0018(6) 0.0080(6) 0.0030(6)
C21 0.0332(8) 0.0415(9) 0.0244(7) 0.0021(7) 0.0091(6) -0.0030(6)
C22 0.0523(11) 0.0461(10) 0.0464(11) -0.0083(9) 0.0159(9) -0.0115(8)
C23 0.0391(10) 0.0623(12) 0.0471(11) 0.0094(9) 0.0127(8) -0.0152(9)
C24 0.0288(8) 0.0401(8) 0.0284(8) -0.0024(6) 0.0073(6) 0.0009(7)
C25 0.0481(11) 0.0572(12) 0.0403(10) -0.0159(9) 0.0107(8) 0.0119(9)
C26 0.0571(13) 0.0613(13) 0.0480(11) -0.0208(11) 0.0169(10) -0.0201(10)
C27 0.0272(7) 0.0417(9) 0.0322(8) 0.0025(6) 0.0096(6) 0.0055(7)
C28 0.0305(9) 0.0717(14) 0.0406(10) 0.0066(9) 0.0043(8) 0.0166(9)
C29 0.0380(10) 0.0573(12) 0.0595(13) 0.0094(9) 0.0172(9) -0.0093(10)
Si1 0.0248(2) 0.0339(2) 0.01806(18) 0.00090(15) 0.00617(14) 0.00271(15)

loop_
_atom_type_symbol
_atom_type_description
_atom_type_scat_dispersion_real
_atom_type_scat_dispersion_imag
_atom_type_scat_source
C C 0.0181 0.0091 'International Tables Vol C Tables 4.2.6.8 and 6.1.1.4'
H H 0.0000 0.0000 'International Tables Vol C Tables 4.2.6.8 and 6.1.1.4'
Br Br -0.6763 1.2805 'International Tables Vol C Tables 4.2.6.8 and 6.1.1.4'
Si Si 0.2541 0.3302 'International Tables Vol C Tables 4.2.6.8 and 6.1.1.4'

loop_
_geom_angle_atom_site_label_1
_geom_angle_atom_site_label_2
_geom_angle_atom_site_label_3
_geom_angle
C2 C1 Br1 119.11(15)
C2 C1 C6 121.98(16)
C6 C1 Br1 118.90(15)
C1 C2 H2 120.5
C1 C2 C3 119.02(17)
C3 C2 H2 120.5
C2 C3 H3 119.7
C2 C3 C4 120.68(17)
C4 C3 H3 119.7
C3 C4 C5 118.74(16)
C3 C4 C7 120.14(17)
C5 C4 C7 121.12(17)
C4 C5 H5 119.7
C6 C5 C4 120.69(17)
C6 C5 H5 119.7
C1 C6 C5 118.83(17)
C1 C6 H6 120.6
C5 C6 H6 120.6
C8 C7 C4 177.9(2)
C7 C8 C9 178.92(18)
C10 C9 C8 120.05(16)
C10 C9 C14 120.69(15)
C14 C9 C8 119.24(16)
C9 C10 C15 121.63(16)
C11 C10 C9 119.01(15)
C11 C10 C15 119.33(16)
C10 C11 H11 119.6
C10 C11 C12 120.81(15)
C12 C11 H11 119.6
C11 C12 C19 121.02(15)
C13 C12 C11 119.35(15)
C13 C12 C19 119.61(15)
C12 C13 H13 119.3
C14 C13 C12 121.37(15)
C14 C13 H13 119.3
C9 C14 C17 121.68(15)
C13 C14 C9 118.71(15)
C13 C14 C17 119.60(16)
C10 C15 H15A 109.2
C10 C15 H15B 109.2
C10 C15 C16 111.88(16)
H15A C15 H15B 107.9
C16 C15 H15A 109.2
C16 C15 H15B 109.2
C15 C16 H16A 109.5
C15 C16 H16B 109.5
C15 C16 H16C 109.5
H16A C16 H16B 109.5
H16A C16 H16C 109.5
H16B C16 H16C 109.5
C14 C17 H17A 109.1
C14 C17 H17B 109.1
C14 C17 C18 112.37(16)
H17A C17 H17B 107.9
C18 C17 H17A 109.1
C18 C17 H17B 109.1
C17 C18 H18A 109.5
C17 C18 H18B 109.5
C17 C18 H18C 109.5
H18A C18 H18B 109.5
H18A C18 H18C 109.5
H18B C18 H18C 109.5
C20 C19 C12 177.76(18)
C19 C20 Si1 175.58(16)
C22 C21 H21 107.8
C22 C21 Si1 111.30(13)
C23 C21 H21 107.8
C23 C21 C22 110.13(18)
C23 C21 Si1 111.70(13)
Si1 C21 H21 107.8
C21 C22 H22A 109.5
C21 C22 H22B 109.5
C21 C22 H22C 109.5
H22A C22 H22B 109.5
H22A C22 H22C 109.5
H22B C22 H22C 109.5
C21 C23 H23A 109.5
C21 C23 H23B 109.5
C21 C23 H23C 109.5
H23A C23 H23B 109.5
H23A C23 H23C 109.5
H23B C23 H23C 109.5
C25 C24 H24 105.5
C25 C24 Si1 113.43(12)
C26 C24 H24 105.5
C26 C24 C25 110.96(18)
C26 C24 Si1 114.88(14)
Si1 C24 H24 105.5
C24 C25 H25A 109.5
C24 C25 H25B 109.5
C24 C25 H25C 109.5
H25A C25 H25B 109.5
H25A C25 H25C 109.5
H25B C25 H25C 109.5
C24 C26 H26A 109.5
C24 C26 H26B 109.5
C24 C26 H26C 109.5
H26A C26 H26B 109.5
H26A C26 H26C 109.5
H26B C26 H26C 109.5
C28 C27 H27 106.2
C28 C27 Si1 113.21(13)
C29 C27 H27 106.2
C29 C27 C28 111.08(18)
C29 C27 Si1 113.30(13)
Si1 C27 H27 106.2
C27 C28 H28A 109.5
C27 C28 H28B 109.5
C27 C28 H28C 109.5
H28A C28 H28B 109.5
H28A C28 H28C 109.5
H28B C28 H28C 109.5
C27 C29 H29A 109.5
C27 C29 H29B 109.5
C27 C29 H29C 109.5
H29A C29 H29B 109.5
H29A C29 H29C 109.5
H29B C29 H29C 109.5
C20 Si1 C21 105.76(8)
C20 Si1 C24 107.47(8)
C20 Si1 C27 105.95(8)
C21 Si1 C27 110.17(8)
C24 Si1 C21 110.17(8)
C24 Si1 C27 116.63(8)

loop_
_geom_bond_atom_site_label_1
_geom_bond_atom_site_label_2
_geom_bond_distance
Br1 C1 1.9003(16)
C1 C2 1.371(3)
C1 C6 1.376(3)
C2 H2 0.9300
C2 C3 1.386(3)
C3 H3 0.9300
C3 C4 1.393(3)
C4 C5 1.395(3)
C4 C7 1.433(2)
C5 H5 0.9300
C5 C6 1.386(3)
C6 H6 0.9300
C7 C8 1.202(3)
C8 C9 1.434(2)
C9 C10 1.409(2)
C9 C14 1.411(2)
C10 C11 1.392(2)
C10 C15 1.513(2)
C11 H11 0.9300
C11 C12 1.399(2)
C12 C13 1.396(2)
C12 C19 1.434(2)
C13 H13 0.9300
C13 C14 1.387(2)
C14 C17 1.507(2)
C15 H15A 0.9700
C15 H15B 0.9700
C15 C16 1.515(3)
C16 H16A 0.9600
C16 H16B 0.9600
C16 H16C 0.9600
C17 H17A 0.9700
C17 H17B 0.9700
C17 C18 1.515(3)
C18 H18A 0.9600
C18 H18B 0.9600
C18 H18C 0.9600
C19 C20 1.204(3)
C20 Si1 1.8431(17)
C21 H21 0.9800
C21 C22 1.528(3)
C21 C23 1.527(3)
C21 Si1 1.8894(17)
C22 H22A 0.9600
C22 H22B 0.9600
C22 H22C 0.9600
C23 H23A 0.9600
C23 H23B 0.9600
C23 H23C 0.9600
C24 H24 0.9800
C24 C25 1.530(2)
C24 C26 1.530(3)
C24 Si1 1.8866(17)
C25 H25A 0.9600
C25 H25B 0.9600
C25 H25C 0.9600
C26 H26A 0.9600
C26 H26B 0.9600
C26 H26C 0.9600
C27 H27 0.9800
C27 C28 1.539(2)
C27 C29 1.527(3)
C27 Si1 1.8936(17)
C28 H28A 0.9600
C28 H28B 0.9600
C28 H28C 0.9600
C29 H29A 0.9600
C29 H29B 0.9600
C29 H29C 0.9600

loop_
_geom_hbond_atom_site_label_D
_geom_hbond_atom_site_label_H
_geom_hbond_atom_site_label_A
_geom_hbond_site_symmetry_A
_geom_hbond_distance_DH
_geom_hbond_distance_HA
_geom_hbond_distance_DA
_geom_hbond_angle_DHA
C25 H25B Cg 3_666 0.96 2.98 3.699(3) 132

loop_
_geom_torsion_atom_site_label_1
_geom_torsion_atom_site_label_2
_geom_torsion_atom_site_label_3
_geom_torsion_atom_site_label_4
_geom_torsion
Br1 C1 C2 C3 179.97(14)
Br1 C1 C6 C5 -178.08(14)
C1 C2 C3 C4 -2.0(3)
C2 C1 C6 C5 1.7(3)
C2 C3 C4 C5 1.7(3)
C2 C3 C4 C7 -178.31(17)
C3 C4 C5 C6 0.2(3)
C4 C5 C6 C1 -1.9(3)
C6 C1 C2 C3 0.2(3)
C7 C4 C5 C6 -179.76(16)
C8 C9 C10 C11 -176.57(15)
C8 C9 C10 C15 1.2(2)
C8 C9 C14 C13 176.92(15)
C8 C9 C14 C17 -3.9(2)
C9 C10 C11 C12 -0.5(2)
C9 C10 C15 C16 -87.6(2)
C9 C14 C17 C18 -81.8(2)
C10 C9 C14 C13 -1.9(2)
C10 C9 C14 C17 177.33(15)
C10 C11 C12 C13 -1.5(2)
C10 C11 C12 C19 177.13(15)
C11 C10 C15 C16 90.2(2)
C11 C12 C13 C14 1.9(2)
C12 C13 C14 C9 -0.2(2)
C12 C13 C14 C17 -179.40(15)
C13 C14 C17 C18 97.4(2)
C14 C9 C10 C11 2.2(2)
C14 C9 C10 C15 180.00(15)
C15 C10 C11 C12 -178.35(15)
C19 C12 C13 C14 -176.79(15)
C22 C21 Si1 C20 -61.07(15)
C22 C21 Si1 C24 -176.92(13)
C22 C21 Si1 C27 53.01(15)
C23 C21 Si1 C20 62.49(16)
C23 C21 Si1 C24 -53.36(17)
C23 C21 Si1 C27 176.56(15)
C25 C24 Si1 C20 -178.21(15)
C25 C24 Si1 C21 -63.44(17)
C25 C24 Si1 C27 63.09(17)
C26 C24 Si1 C20 52.68(17)
C26 C24 Si1 C21 167.46(15)
C26 C24 Si1 C27 -66.01(17)
C28 C27 Si1 C20 166.62(15)
C28 C27 Si1 C21 52.66(17)
C28 C27 Si1 C24 -73.87(17)
C29 C27 Si1 C20 -65.74(16)
C29 C27 Si1 C21 -179.69(15)
C29 C27 Si1 C24 53.77(17)

_cod_database_fobs_code 2240677
